data_7707470
loop_
_publ_author_name
'Pan, Yanlin'
'Cui, Jie'
'Wei, Yongliang'
'Xu, Zhaochao'
'Wang, Tongdao'

_publ_section_title
;
 B-H and O-H bonds activation <i>via</i> a single electron transfer of
 frustrated radical pairs.
;
_journal_issue 25
_journal_name_full 'Dalton transactions (Cambridge, England : 2003)'
_journal_page_first 8947
_journal_page_last 8954
_journal_paper_doi 10.1039/d1dt01169c
_journal_volume 50
_journal_year 2021
_chemical_formula_moiety 'C21 H20 B F10 N O, C6 D6'
_chemical_formula_sum 'C27 H20 B D6 F10 N O'
_chemical_formula_weight 587.33
_space_group_crystal_system triclinic
_space_group_IT_number 2
_space_group_name_Hall '-P 1'
_space_group_name_H-M_alt 'P -1'
_atom_sites_solution_hydrogens mixed
_atom_sites_solution_primary iterative
_audit_creation_date 2021-05-18
_audit_creation_method
;
Olex2 1.2
(compiled 2018.05.29 svn.r3508 for OlexSys, GUI svn.r5506)
;
_audit_update_record
;
2021-05-21 deposited with the CCDC.	2021-05-21 downloaded from the CCDC.
;
_cell_angle_alpha 63.9275(5)
_cell_angle_beta 81.7456(5)
_cell_angle_gamma 65.3098(5)
_cell_formula_units_Z 2
_cell_length_a 11.24090(10)
_cell_length_b 11.76880(10)
_cell_length_c 12.12320(10)
_cell_measurement_reflns_used 8094
_cell_measurement_temperature 173
_cell_measurement_theta_max 29.686
_cell_measurement_theta_min 2.248
_cell_volume 1307.32(2)
_computing_cell_refinement 'SAINT v8.34A (Bruker, 2013)'
_computing_data_collection 'Bruker APEX2'
_computing_data_reduction 'SAINT v8.34A (Bruker, 2013)'
_computing_molecular_graphics 'Olex2 (Dolomanov et al., 2009)'
_computing_publication_material 'Olex2 (Dolomanov et al., 2009)'
_computing_structure_refinement 'ShelXL (Sheldrick, 2015)'
_computing_structure_solution 'olex2.solve (Bourhis et al., 2015)'
_diffrn_ambient_temperature 173
_diffrn_detector 'Bruker APEX2 area detector'
_diffrn_detector_area_resol_mean 7.9
_diffrn_detector_type 'CCD area detector'
_diffrn_measured_fraction_theta_full 0.971
_diffrn_measured_fraction_theta_max 0.725
_diffrn_measurement_device 'three-circle diffractometer'
_diffrn_measurement_device_type 'CCD Area Detector'
_diffrn_measurement_method '\w and \f scans'
_diffrn_radiation_monochromator 'mirror optics'
_diffrn_radiation_probe x-ray
_diffrn_radiation_type MoK\a
_diffrn_radiation_wavelength 0.71073
_diffrn_reflns_av_R_equivalents 0.0165
_diffrn_reflns_av_unetI/netI 0.0177
_diffrn_reflns_Laue_measured_fraction_full 0.971
_diffrn_reflns_Laue_measured_fraction_max 0.725
_diffrn_reflns_limit_h_max 14
_diffrn_reflns_limit_h_min -14
_diffrn_reflns_limit_k_max 15
_diffrn_reflns_limit_k_min -15
_diffrn_reflns_limit_l_max 17
_diffrn_reflns_limit_l_min -15
_diffrn_reflns_number 20796
_diffrn_reflns_point_group_measured_fraction_full 0.971
_diffrn_reflns_point_group_measured_fraction_max 0.725
_diffrn_reflns_theta_full 25.242
_diffrn_reflns_theta_max 30.896
_diffrn_reflns_theta_min 1.872
_diffrn_source 'microfocus sealed X-ray tube'
_diffrn_source_type 'Incoatec I\ms'
_exptl_absorpt_coefficient_mu 0.138
_exptl_absorpt_correction_T_max 0.7461
_exptl_absorpt_correction_T_min 0.6599
_exptl_absorpt_correction_type numerical
_exptl_absorpt_process_details
'SADABS-2014/5 (Bruker,2014/5) was used for absorption correction. wR2(int) was 0.0400 before and 0.0273 after correction. The Ratio of minimum to maximum transmission is 0.8845. The \l/2 correction factor is 0.00150.'
_exptl_crystal_colour 'clear light colourless'
_exptl_crystal_colour_lustre clear
_exptl_crystal_colour_modifier light
_exptl_crystal_colour_primary colourless
_exptl_crystal_density_diffrn 1.492
_exptl_crystal_description cube
_exptl_crystal_F_000 596
_exptl_crystal_size_max 0.35
_exptl_crystal_size_mid 0.2
_exptl_crystal_size_min 0.2
_refine_diff_density_max 0.378
_refine_diff_density_min -0.244
_refine_diff_density_rms 0.049
_refine_ls_extinction_method none
_refine_ls_goodness_of_fit_ref 1.044
_refine_ls_hydrogen_treatment mixed
_refine_ls_matrix_type full
_refine_ls_number_parameters 455
_refine_ls_number_reflns 5987
_refine_ls_number_restraints 0
_refine_ls_restrained_S_all 1.044
_refine_ls_R_factor_all 0.0469
_refine_ls_R_factor_gt 0.0392
_refine_ls_shift/su_max 0.000
_refine_ls_shift/su_mean 0.000
_refine_ls_structure_factor_coef Fsqd
_refine_ls_weighting_details 'w=1/[\s^2^(Fo^2^)+(0.0347P)^2^+1.0786P] where P=(Fo^2^+2Fc^2^)/3'
_refine_ls_weighting_scheme calc
_refine_ls_wR_factor_gt 0.0888
_refine_ls_wR_factor_ref 0.0961
_reflns_Friedel_coverage 0.000
_reflns_number_gt 5243
_reflns_number_total 5987
_reflns_threshold_expression 'I > 2\s(I)'
_cod_data_source_file d1dt01169c2.cif
_cod_data_source_block 19mar28c_0m
_cod_depositor_comments 'Adding full bibliography for 7707468--7707473.cif.'
_cod_database_code 7707470
_shelx_shelxl_version_number 2018/3
_shelx_space_group_comment
;
The symmetry employed for this shelxl refinement is uniquely defined
by the following loop, which should always be used as a source of
symmetry information in preference to the above space-group names.
They are only intended as comments.
;
_shelx_estimated_absorpt_t_max 0.973
_shelx_estimated_absorpt_t_min 0.953
_olex2_refinement_description
;
1. Fixed Uiso
 At 1.2 times of:
  All C(H) groups
2. Others
 Fixed Uiso: H2(0.0156)
3.a Aromatic/amide H refined with riding coordinates:
 C46(D46), C42(D42)
;
_olex2_submission_special_instructions 'No special instructions were received'

loop_
_space_group_symop_operation_xyz
'x, y, z'
'-x, -y, -z'

loop_
_atom_site_label
_atom_site_type_symbol
_atom_site_fract_x
_atom_site_fract_y
_atom_site_fract_z
_atom_site_U_iso_or_equiv
_atom_site_adp_type
_atom_site_occupancy
_atom_site_site_symmetry_order
_atom_site_calc_flag
_atom_site_refinement_flags_posn
_atom_site_refinement_flags_adp
_atom_site_refinement_flags_occupancy
_atom_site_disorder_assembly
_atom_site_disorder_group
F32 F 0.15149(9) 0.67304(9) 0.47150(8) 0.02150(19) Uani 1 1 d . . . . .
F33 F -0.10317(10) 0.72456(11) 0.49044(9) 0.0310(2) Uani 1 1 d . . . . .
F34 F -0.22921(9) 0.69025(12) 0.33805(10) 0.0332(2) Uani 1 1 d . . . . .
F35 F -0.09177(9) 0.60285(11) 0.16586(9) 0.0272(2) Uani 1 1 d . . . . .
F36 F 0.16113(8) 0.55454(9) 0.14261(8) 0.01961(18) Uani 1 1 d . . . . .
F26 F 0.25247(9) 0.77807(9) 0.04545(8) 0.02205(19) Uani 1 1 d . . . . .
F25 F 0.28185(11) 1.01743(10) -0.07411(8) 0.0307(2) Uani 1 1 d . . . . .
F24 F 0.38345(11) 1.10719(9) 0.04691(9) 0.0284(2) Uani 1 1 d . . . . .
F23 F 0.45408(10) 0.95238(10) 0.29159(9) 0.0267(2) Uani 1 1 d . . . . .
F22 F 0.42572(9) 0.71488(9) 0.41194(8) 0.02201(19) Uani 1 1 d . . . . .
O1 O 0.40365(9) 0.49934(9) 0.23280(8) 0.01225(19) Uani 1 1 d . . . . .
N1 N 0.50850(11) 0.37464(11) 0.30152(10) 0.0112(2) Uani 1 1 d . . . . .
H1 H 0.5075(18) 0.3692(19) 0.3804(17) 0.022(5) Uiso 1 1 d . . . . .
C15 C 0.48058(14) 0.25221(13) 0.31242(12) 0.0134(3) Uani 1 1 d . . . . .
C14 C 0.60005(15) 0.11890(14) 0.37865(13) 0.0169(3) Uani 1 1 d . . . . .
H14A H 0.6051(17) 0.1019(17) 0.4658(16) 0.015(4) Uiso 1 1 d . . . . .
H14B H 0.5844(18) 0.045(2) 0.3782(17) 0.024(5) Uiso 1 1 d . . . . .
C13 C 0.72930(15) 0.12202(14) 0.32229(13) 0.0180(3) Uani 1 1 d . . . . .
H13A H 0.8008(18) 0.0354(19) 0.3703(17) 0.021(4) Uiso 1 1 d . . . . .
H13B H 0.7322(18) 0.1303(18) 0.2357(17) 0.021(4) Uiso 1 1 d . . . . .
C12 C 0.74866(14) 0.24061(14) 0.32657(13) 0.0164(3) Uani 1 1 d . . . . .
H12A H 0.8311(18) 0.2427(18) 0.2930(16) 0.017(4) Uiso 1 1 d . . . . .
H12B H 0.7492(18) 0.2254(19) 0.4134(17) 0.022(5) Uiso 1 1 d . . . . .
C11 C 0.64105(13) 0.38260(14) 0.25443(12) 0.0132(3) Uani 1 1 d . . . . .
C18 C 0.65324(15) 0.49015(15) 0.28493(14) 0.0174(3) Uani 1 1 d . . . . .
H18A H 0.7437(18) 0.4842(18) 0.2714(16) 0.019(4) Uiso 1 1 d . . . . .
H18B H 0.6322(19) 0.4766(19) 0.3710(18) 0.026(5) Uiso 1 1 d . . . . .
H18C H 0.5954(19) 0.584(2) 0.2320(18) 0.025(5) Uiso 1 1 d . . . . .
C19 C 0.64546(15) 0.42680(16) 0.11609(13) 0.0182(3) Uani 1 1 d . . . . .
H19A H 0.6578(18) 0.3563(19) 0.0894(17) 0.021(4) Uiso 1 1 d . . . . .
H19B H 0.565(2) 0.508(2) 0.0730(18) 0.028(5) Uiso 1 1 d . . . . .
H19C H 0.724(2) 0.448(2) 0.0894(19) 0.035(5) Uiso 1 1 d . . . . .
C16 C 0.36255(15) 0.25362(15) 0.39222(13) 0.0174(3) Uani 1 1 d . . . . .
H16A H 0.3793(17) 0.2477(17) 0.4706(16) 0.016(4) Uiso 1 1 d . . . . .
H16B H 0.2830(18) 0.3357(18) 0.3526(16) 0.017(4) Uiso 1 1 d . . . . .
H16C H 0.3469(18) 0.170(2) 0.4072(17) 0.024(5) Uiso 1 1 d . . . . .
C17 C 0.44854(16) 0.27081(15) 0.18619(13) 0.0174(3) Uani 1 1 d . . . . .
H17A H 0.3849(19) 0.364(2) 0.1384(17) 0.023(5) Uiso 1 1 d . . . . .
H17B H 0.409(2) 0.208(2) 0.1981(18) 0.032(5) Uiso 1 1 d . . . . .
H17C H 0.526(2) 0.248(2) 0.1400(18) 0.029(5) Uiso 1 1 d . . . . .
C31 C 0.17078(13) 0.61083(13) 0.30643(12) 0.0135(3) Uani 1 1 d . . . . .
C32 C 0.09508(14) 0.65443(14) 0.39280(13) 0.0158(3) Uani 1 1 d . . . . .
C33 C -0.03708(15) 0.68200(16) 0.40482(14) 0.0199(3) Uani 1 1 d . . . . .
C34 C -0.10111(15) 0.66486(16) 0.32805(14) 0.0211(3) Uani 1 1 d . . . . .
C35 C -0.03114(15) 0.62114(15) 0.24064(13) 0.0188(3) Uani 1 1 d . . . . .
C36 C 0.10079(14) 0.59654(14) 0.23124(12) 0.0154(3) Uani 1 1 d . . . . .
C21 C 0.33889(13) 0.73392(13) 0.23412(12) 0.0128(3) Uani 1 1 d . . . . .
C26 C 0.30373(14) 0.81781(14) 0.11004(13) 0.0154(3) Uani 1 1 d . . . . .
C25 C 0.31765(15) 0.94144(15) 0.04606(13) 0.0192(3) Uani 1 1 d . . . . .
C24 C 0.36852(15) 0.98763(14) 0.10726(14) 0.0193(3) Uani 1 1 d . . . . .
C23 C 0.40406(15) 0.90912(15) 0.23052(13) 0.0173(3) Uani 1 1 d . . . . .
C22 C 0.38801(14) 0.78607(14) 0.29052(12) 0.0150(3) Uani 1 1 d . . . . .
B1 B 0.32648(15) 0.58468(15) 0.30345(13) 0.0120(3) Uani 1 1 d . . . . .
H2 H 0.3711(17) 0.5226(17) 0.4057(15) 0.016 Uiso 1 1 d . . . . .
C46 C 0.09389(17) 0.23770(18) 0.23851(16) 0.0273(3) Uani 1 1 d . . . . .
D46 D 0.113183 0.304558 0.247481 0.033 Uiso 1 1 calc R . . . .
C41 C 0.11329(17) 0.11234(18) 0.33767(16) 0.0279(4) Uani 1 1 d . . . . .
D41 D 0.143(2) 0.094(2) 0.4161(19) 0.031(5) Uiso 1 1 d . . . . .
C42 C 0.08577(16) 0.01462(17) 0.32455(16) 0.0270(3) Uani 1 1 d . . . . .
D42 D 0.098967 -0.071269 0.392742 0.032 Uiso 1 1 calc R . . . .
C43 C 0.03904(16) 0.04194(17) 0.21216(16) 0.0265(3) Uani 1 1 d . . . . .
D43 D 0.021(2) -0.025(2) 0.2019(18) 0.030(5) Uiso 1 1 d . . . . .
C44 C 0.01913(17) 0.16738(18) 0.11306(16) 0.0279(4) Uani 1 1 d . . . . .
D44 D -0.013(2) 0.188(2) 0.037(2) 0.035(6) Uiso 1 1 d . . . . .
C45 C 0.04631(17) 0.26549(18) 0.12621(16) 0.0281(4) Uani 1 1 d . . . . .
D45 D 0.034(2) 0.351(2) 0.0611(19) 0.034 Uiso 1 1 d R . . . .

loop_
_atom_site_aniso_label
_atom_site_aniso_U_11
_atom_site_aniso_U_22
_atom_site_aniso_U_33
_atom_site_aniso_U_23
_atom_site_aniso_U_13
_atom_site_aniso_U_12
F32 0.0205(5) 0.0286(5) 0.0230(4) -0.0174(4) 0.0033(3) -0.0104(4)
F33 0.0230(5) 0.0472(6) 0.0350(5) -0.0298(5) 0.0149(4) -0.0159(4)
F34 0.0154(5) 0.0533(7) 0.0411(6) -0.0271(5) 0.0100(4) -0.0180(5)
F35 0.0200(5) 0.0442(6) 0.0276(5) -0.0189(4) 0.0013(4) -0.0180(4)
F36 0.0173(4) 0.0283(5) 0.0183(4) -0.0143(4) 0.0024(3) -0.0093(3)
F26 0.0312(5) 0.0217(4) 0.0174(4) -0.0078(3) -0.0045(4) -0.0130(4)
F25 0.0512(7) 0.0247(5) 0.0148(4) -0.0014(4) -0.0027(4) -0.0199(5)
F24 0.0441(6) 0.0204(5) 0.0269(5) -0.0077(4) 0.0069(4) -0.0223(4)
F23 0.0386(6) 0.0256(5) 0.0285(5) -0.0136(4) -0.0010(4) -0.0208(4)
F22 0.0326(5) 0.0213(4) 0.0155(4) -0.0060(3) -0.0049(4) -0.0138(4)
O1 0.0121(5) 0.0091(4) 0.0124(4) -0.0035(3) -0.0022(3) -0.0016(3)
N1 0.0113(6) 0.0096(5) 0.0107(5) -0.0030(4) -0.0016(4) -0.0030(4)
C15 0.0162(7) 0.0097(6) 0.0146(6) -0.0040(5) -0.0001(5) -0.0065(5)
C14 0.0178(7) 0.0113(6) 0.0177(6) -0.0034(5) -0.0017(5) -0.0043(5)
C13 0.0167(7) 0.0127(6) 0.0197(7) -0.0062(5) -0.0004(5) -0.0017(5)
C12 0.0131(7) 0.0155(6) 0.0172(6) -0.0058(5) -0.0004(5) -0.0036(5)
C11 0.0103(6) 0.0139(6) 0.0147(6) -0.0058(5) 0.0016(5) -0.0049(5)
C18 0.0143(7) 0.0174(7) 0.0236(7) -0.0095(6) 0.0009(6) -0.0081(5)
C19 0.0185(8) 0.0202(7) 0.0142(6) -0.0063(5) 0.0032(5) -0.0079(6)
C16 0.0172(7) 0.0153(6) 0.0180(7) -0.0038(5) 0.0019(5) -0.0087(5)
C17 0.0228(8) 0.0153(6) 0.0173(6) -0.0078(5) -0.0024(6) -0.0084(6)
C31 0.0126(7) 0.0116(6) 0.0153(6) -0.0046(5) 0.0009(5) -0.0052(5)
C32 0.0166(7) 0.0155(6) 0.0165(6) -0.0068(5) 0.0004(5) -0.0072(5)
C33 0.0178(7) 0.0236(7) 0.0211(7) -0.0128(6) 0.0080(6) -0.0095(6)
C34 0.0128(7) 0.0257(7) 0.0258(7) -0.0106(6) 0.0044(6) -0.0100(6)
C35 0.0189(7) 0.0223(7) 0.0187(7) -0.0081(6) -0.0005(5) -0.0113(6)
C36 0.0157(7) 0.0145(6) 0.0147(6) -0.0057(5) 0.0028(5) -0.0061(5)
C21 0.0107(6) 0.0125(6) 0.0157(6) -0.0079(5) 0.0024(5) -0.0036(5)
C26 0.0160(7) 0.0168(6) 0.0169(6) -0.0095(5) 0.0009(5) -0.0070(5)
C25 0.0248(8) 0.0175(7) 0.0128(6) -0.0044(5) 0.0012(5) -0.0084(6)
C24 0.0233(8) 0.0148(6) 0.0224(7) -0.0083(6) 0.0063(6) -0.0111(6)
C23 0.0190(7) 0.0186(7) 0.0216(7) -0.0123(6) 0.0022(5) -0.0102(5)
C22 0.0154(7) 0.0148(6) 0.0141(6) -0.0066(5) 0.0003(5) -0.0048(5)
B1 0.0120(7) 0.0120(6) 0.0133(6) -0.0065(5) 0.0013(5) -0.0050(5)
C46 0.0224(8) 0.0303(8) 0.0342(9) -0.0160(7) 0.0013(7) -0.0124(7)
C41 0.0202(8) 0.0324(9) 0.0255(8) -0.0116(7) -0.0054(6) -0.0042(6)
C42 0.0195(8) 0.0204(7) 0.0293(8) -0.0068(6) 0.0003(6) -0.0011(6)
C43 0.0185(8) 0.0261(8) 0.0379(9) -0.0204(7) 0.0047(7) -0.0053(6)
C44 0.0260(9) 0.0342(9) 0.0238(8) -0.0158(7) 0.0006(6) -0.0081(7)
C45 0.0280(9) 0.0261(8) 0.0239(8) -0.0067(7) 0.0034(6) -0.0099(7)

loop_
_atom_type_symbol
_atom_type_description
_atom_type_scat_dispersion_real
_atom_type_scat_dispersion_imag
_atom_type_scat_source
C C 0.0033 0.0016 'International Tables Vol C Tables 4.2.6.8 and 6.1.1.4'
H H 0.0000 0.0000 'International Tables Vol C Tables 4.2.6.8 and 6.1.1.4'
B B 0.0013 0.0007 'International Tables Vol C Tables 4.2.6.8 and 6.1.1.4'
D D 0.0000 0.0000 'International Tables Vol C Tables 4.2.6.8 and 6.1.1.4'
F F 0.0171 0.0103 'International Tables Vol C Tables 4.2.6.8 and 6.1.1.4'
N N 0.0061 0.0033 'International Tables Vol C Tables 4.2.6.8 and 6.1.1.4'
O O 0.0106 0.0060 'International Tables Vol C Tables 4.2.6.8 and 6.1.1.4'

loop_
_geom_angle_atom_site_label_1
_geom_angle_atom_site_label_2
_geom_angle_atom_site_label_3
_geom_angle
_geom_angle_site_symmetry_1
_geom_angle_site_symmetry_3
_geom_angle_publ_flag
N1 O1 B1 114.77(9) . . ?
O1 N1 H1 106.5(11) . . ?
O1 N1 C15 108.95(10) . . ?
O1 N1 C11 110.39(9) . . ?
C15 N1 H1 106.8(12) . . ?
C11 N1 H1 104.1(12) . . ?
C11 N1 C15 119.27(10) . . ?
C14 C15 N1 107.99(11) . . ?
C16 C15 N1 105.66(10) . . ?
C16 C15 C14 109.49(11) . . ?
C17 C15 N1 110.58(10) . . ?
C17 C15 C14 112.71(11) . . ?
C17 C15 C16 110.15(12) . . ?
C15 C14 H14A 109.2(10) . . ?
C15 C14 H14B 106.9(11) . . ?
H14A C14 H14B 107.0(15) . . ?
C13 C14 C15 113.57(12) . . ?
C13 C14 H14A 108.4(10) . . ?
C13 C14 H14B 111.5(11) . . ?
C14 C13 H13A 109.1(11) . . ?
C14 C13 H13B 111.4(10) . . ?
C14 C13 C12 108.97(11) . . ?
H13A C13 H13B 107.1(15) . . ?
C12 C13 H13A 109.0(11) . . ?
C12 C13 H13B 111.3(10) . . ?
C13 C12 H12A 110.1(10) . . ?
C13 C12 H12B 108.2(11) . . ?
C13 C12 C11 113.62(12) . . ?
H12A C12 H12B 109.2(15) . . ?
C11 C12 H12A 107.5(10) . . ?
C11 C12 H12B 108.2(11) . . ?
C12 C11 N1 107.14(10) . . ?
C18 C11 N1 106.55(10) . . ?
C18 C11 C12 109.62(11) . . ?
C19 C11 N1 111.04(11) . . ?
C19 C11 C12 112.71(11) . . ?
C19 C11 C18 109.56(12) . . ?
C11 C18 H18A 108.3(10) . . ?
C11 C18 H18B 112.5(11) . . ?
C11 C18 H18C 112.3(11) . . ?
H18A C18 H18B 109.4(15) . . ?
H18A C18 H18C 107.2(15) . . ?
H18B C18 H18C 107.0(15) . . ?
C11 C19 H19A 115.4(11) . . ?
C11 C19 H19B 111.1(11) . . ?
C11 C19 H19C 107.1(12) . . ?
H19A C19 H19B 107.9(16) . . ?
H19A C19 H19C 104.2(16) . . ?
H19B C19 H19C 110.9(17) . . ?
C15 C16 H16A 111.2(10) . . ?
C15 C16 H16B 112.5(10) . . ?
C15 C16 H16C 107.5(11) . . ?
H16A C16 H16B 109.0(14) . . ?
H16A C16 H16C 108.0(15) . . ?
H16B C16 H16C 108.4(15) . . ?
C15 C17 H17A 111.8(11) . . ?
C15 C17 H17B 107.8(12) . . ?
C15 C17 H17C 112.6(12) . . ?
H17A C17 H17B 107.2(16) . . ?
H17A C17 H17C 110.6(16) . . ?
H17B C17 H17C 106.5(16) . . ?
C32 C31 B1 118.27(12) . . ?
C36 C31 C32 113.48(13) . . ?
C36 C31 B1 128.25(12) . . ?
F32 C32 C31 119.39(13) . . ?
F32 C32 C33 116.06(12) . . ?
C33 C32 C31 124.55(13) . . ?
F33 C33 C32 120.74(13) . . ?
F33 C33 C34 119.95(13) . . ?
C34 C33 C32 119.32(13) . . ?
F34 C34 C33 120.58(13) . . ?
F34 C34 C35 120.51(14) . . ?
C33 C34 C35 118.90(14) . . ?
F35 C35 C34 119.64(13) . . ?
F35 C35 C36 120.77(13) . . ?
C34 C35 C36 119.58(14) . . ?
F36 C36 C31 120.44(12) . . ?
F36 C36 C35 115.39(12) . . ?
C35 C36 C31 124.16(13) . . ?
C26 C21 B1 121.86(12) . . ?
C22 C21 C26 114.00(12) . . ?
C22 C21 B1 124.11(12) . . ?
F26 C26 C21 119.26(12) . . ?
F26 C26 C25 116.60(12) . . ?
C25 C26 C21 124.14(13) . . ?
F25 C25 C26 121.07(13) . . ?
F25 C25 C24 119.75(13) . . ?
C26 C25 C24 119.18(13) . . ?
F24 C24 C25 120.26(13) . . ?
F24 C24 C23 120.62(13) . . ?
C23 C24 C25 119.12(13) . . ?
F23 C23 C24 119.94(13) . . ?
F23 C23 C22 120.58(13) . . ?
C24 C23 C22 119.48(13) . . ?
F22 C22 C21 120.23(12) . . ?
F22 C22 C23 115.71(12) . . ?
C21 C22 C23 124.06(13) . . ?
O1 B1 C31 111.73(11) . . ?
O1 B1 C21 107.71(10) . . ?
O1 B1 H2 107.7(8) . . ?
C31 B1 H2 108.3(8) . . ?
C21 B1 C31 108.94(11) . . ?
C21 B1 H2 112.4(8) . . ?
C41 C46 D46 120.1 . . ?
C41 C46 C45 119.90(16) . . ?
C45 C46 D46 120.1 . . ?
C46 C41 D41 120.1(12) . . ?
C42 C41 C46 120.10(16) . . ?
C42 C41 D41 119.8(12) . . ?
C41 C42 D42 120.0 . . ?
C43 C42 C41 120.04(16) . . ?
C43 C42 D42 120.0 . . ?
C42 C43 D43 120.7(12) . . ?
C44 C43 C42 119.94(16) . . ?
C44 C43 D43 119.3(12) . . ?
C43 C44 D44 120.9(13) . . ?
C43 C44 C45 120.06(16) . . ?
C45 C44 D44 119.1(13) . . ?
C46 C45 C44 119.96(16) . . ?
C46 C45 D45 117.8(13) . . ?
C44 C45 D45 122.2(13) . . ?

loop_
_geom_bond_atom_site_label_1
_geom_bond_atom_site_label_2
_geom_bond_distance
_geom_bond_site_symmetry_2
_geom_bond_publ_flag
F32 C32 1.3541(16) . ?
F33 C33 1.3435(16) . ?
F34 C34 1.3415(17) . ?
F35 C35 1.3432(17) . ?
F36 C36 1.3552(15) . ?
F26 C26 1.3566(16) . ?
F25 C25 1.3442(16) . ?
F24 C24 1.3418(16) . ?
F23 C23 1.3466(16) . ?
F22 C22 1.3590(16) . ?
O1 N1 1.4139(14) . ?
O1 B1 1.5197(16) . ?
N1 H1 0.928(19) . ?
N1 C15 1.5462(17) . ?
N1 C11 1.5427(17) . ?
C15 C14 1.5335(19) . ?
C15 C16 1.5243(19) . ?
C15 C17 1.5223(19) . ?
C14 H14A 0.990(17) . ?
C14 H14B 0.965(19) . ?
C14 C13 1.522(2) . ?
C13 H13A 0.976(19) . ?
C13 H13B 1.007(18) . ?
C13 C12 1.523(2) . ?
C12 H12A 0.962(18) . ?
C12 H12B 0.988(19) . ?
C12 C11 1.5333(19) . ?
C11 C18 1.5259(19) . ?
C11 C19 1.5221(19) . ?
C18 H18A 0.984(19) . ?
C18 H18B 0.992(19) . ?
C18 H18C 0.97(2) . ?
C19 H19A 0.969(19) . ?
C19 H19B 0.99(2) . ?
C19 H19C 0.98(2) . ?
C16 H16A 0.962(18) . ?
C16 H16B 0.978(18) . ?
C16 H16C 1.002(19) . ?
C17 H17A 0.974(19) . ?
C17 H17B 0.96(2) . ?
C17 H17C 0.97(2) . ?
C31 C32 1.3913(19) . ?
C31 C36 1.389(2) . ?
C31 B1 1.643(2) . ?
C32 C33 1.382(2) . ?
C33 C34 1.380(2) . ?
C34 C35 1.381(2) . ?
C35 C36 1.385(2) . ?
C21 C26 1.3903(19) . ?
C21 C22 1.3817(19) . ?
C21 B1 1.6384(19) . ?
C26 C25 1.381(2) . ?
C25 C24 1.382(2) . ?
C24 C23 1.377(2) . ?
C23 C22 1.3832(19) . ?
B1 H2 1.183(17) . ?
C46 D46 0.9500 . ?
C46 C41 1.385(2) . ?
C46 C45 1.385(2) . ?
C41 D41 0.96(2) . ?
C41 C42 1.384(3) . ?
C42 D42 0.9500 . ?
C42 C43 1.384(2) . ?
C43 D43 0.95(2) . ?
C43 C44 1.384(3) . ?
C44 D44 0.93(2) . ?
C44 C45 1.387(3) . ?
C45 D45 0.94(2) . ?

loop_
_geom_torsion_atom_site_label_1
_geom_torsion_atom_site_label_2
_geom_torsion_atom_site_label_3
_geom_torsion_atom_site_label_4
_geom_torsion
_geom_torsion_site_symmetry_1
_geom_torsion_site_symmetry_2
_geom_torsion_site_symmetry_3
_geom_torsion_site_symmetry_4
_geom_torsion_publ_flag
F32 C32 C33 F33 0.0(2) . . . . ?
F32 C32 C33 C34 -179.77(13) . . . . ?
F33 C33 C34 F34 0.0(2) . . . . ?
F33 C33 C34 C35 179.94(14) . . . . ?
F34 C34 C35 F35 -0.6(2) . . . . ?
F34 C34 C35 C36 179.50(14) . . . . ?
F35 C35 C36 F36 0.3(2) . . . . ?
F35 C35 C36 C31 -178.87(13) . . . . ?
F26 C26 C25 F25 0.0(2) . . . . ?
F26 C26 C25 C24 179.57(13) . . . . ?
F25 C25 C24 F24 -0.7(2) . . . . ?
F25 C25 C24 C23 179.62(14) . . . . ?
F24 C24 C23 F23 0.1(2) . . . . ?
F24 C24 C23 C22 -179.82(13) . . . . ?
F23 C23 C22 F22 -0.1(2) . . . . ?
F23 C23 C22 C21 -179.22(13) . . . . ?
O1 N1 C15 C14 175.77(10) . . . . ?
O1 N1 C15 C16 -67.14(12) . . . . ?
O1 N1 C15 C17 52.04(13) . . . . ?
O1 N1 C11 C12 -175.78(10) . . . . ?
O1 N1 C11 C18 66.95(12) . . . . ?
O1 N1 C11 C19 -52.30(13) . . . . ?
N1 O1 B1 C31 -121.14(11) . . . . ?
N1 O1 B1 C21 119.26(11) . . . . ?
N1 C15 C14 C13 -51.55(15) . . . . ?
C15 N1 C11 C12 -48.52(14) . . . . ?
C15 N1 C11 C18 -165.79(11) . . . . ?
C15 N1 C11 C19 74.96(14) . . . . ?
C15 C14 C13 C12 59.51(16) . . . . ?
C14 C13 C12 C11 -60.79(15) . . . . ?
C13 C12 C11 N1 53.43(14) . . . . ?
C13 C12 C11 C18 168.67(12) . . . . ?
C13 C12 C11 C19 -69.01(16) . . . . ?
C11 N1 C15 C14 47.84(14) . . . . ?
C11 N1 C15 C16 164.93(11) . . . . ?
C11 N1 C15 C17 -75.89(14) . . . . ?
C16 C15 C14 C13 -166.13(12) . . . . ?
C17 C15 C14 C13 70.90(16) . . . . ?
C31 C32 C33 F33 -179.60(13) . . . . ?
C31 C32 C33 C34 0.7(2) . . . . ?
C32 C31 C36 F36 -179.88(12) . . . . ?
C32 C31 C36 C35 -0.7(2) . . . . ?
C32 C31 B1 O1 163.31(11) . . . . ?
C32 C31 B1 C21 -77.81(15) . . . . ?
C32 C33 C34 F34 179.69(14) . . . . ?
C32 C33 C34 C35 -0.3(2) . . . . ?
C33 C34 C35 F35 179.45(14) . . . . ?
C33 C34 C35 C36 -0.5(2) . . . . ?
C34 C35 C36 F36 -179.74(13) . . . . ?
C34 C35 C36 C31 1.1(2) . . . . ?
C36 C31 C32 F32 -179.70(12) . . . . ?
C36 C31 C32 C33 -0.1(2) . . . . ?
C36 C31 B1 O1 -17.49(19) . . . . ?
C36 C31 B1 C21 101.39(15) . . . . ?
C21 C26 C25 F25 179.86(13) . . . . ?
C21 C26 C25 C24 -0.5(2) . . . . ?
C26 C21 C22 F22 179.72(12) . . . . ?
C26 C21 C22 C23 -1.2(2) . . . . ?
C26 C21 B1 O1 55.42(16) . . . . ?
C26 C21 B1 C31 -65.94(15) . . . . ?
C26 C25 C24 F24 179.73(13) . . . . ?
C26 C25 C24 C23 0.0(2) . . . . ?
C25 C24 C23 F23 179.85(13) . . . . ?
C25 C24 C23 C22 -0.1(2) . . . . ?
C24 C23 C22 F22 179.89(13) . . . . ?
C24 C23 C22 C21 0.7(2) . . . . ?
C22 C21 C26 F26 -179.06(12) . . . . ?
C22 C21 C26 C25 1.1(2) . . . . ?
C22 C21 B1 O1 -122.48(13) . . . . ?
C22 C21 B1 C31 116.15(14) . . . . ?
B1 O1 N1 C15 116.19(11) . . . . ?
B1 O1 N1 C11 -111.04(11) . . . . ?
B1 C31 C32 F32 -0.39(19) . . . . ?
B1 C31 C32 C33 179.17(13) . . . . ?
B1 C31 C36 F36 0.9(2) . . . . ?
B1 C31 C36 C35 -179.96(13) . . . . ?
B1 C21 C26 F26 2.84(19) . . . . ?
B1 C21 C26 C25 -177.04(13) . . . . ?
B1 C21 C22 F22 -2.2(2) . . . . ?
B1 C21 C22 C23 176.90(13) . . . . ?
C46 C41 C42 C43 0.1(2) . . . . ?
C41 C46 C45 C44 -0.5(3) . . . . ?
C41 C42 C43 C44 -0.4(2) . . . . ?
C42 C43 C44 C45 0.2(2) . . . . ?
C43 C44 C45 C46 0.2(3) . . . . ?
C45 C46 C41 C42 0.3(3) . . . . ?
